data_4101504
loop_
_publ_author_name
'Bian, Jianwei'
'Van Wingerden, Matthew'
'Ready, Joseph M'

_publ_section_title
;
 Enantioselective total synthesis of (+)- and (-)-nigellamine A2.
;
_journal_issue 23
_journal_name_full 'Journal of the American Chemical Society'
_journal_page_first 7428
_journal_page_last 7429
_journal_paper_doi 10.1021/ja061559n
_journal_volume 128
_journal_year 2006
_chemical_formula_sum 'C23 I O3 Si'
_chemical_formula_weight 479
_chemical_name_systematic
; 
 ? 
;
_space_group_IT_number 14
_symmetry_cell_setting monoclinic
_symmetry_space_group_name_Hall '-P 2yn'
_symmetry_space_group_name_H-M 'P 1 21/n 1'
_atom_sites_solution_hydrogens geom
_atom_sites_solution_primary direct
_atom_sites_solution_secondary difmap
_audit_creation_method SHELXL-97
_cell_angle_alpha 90.00
_cell_angle_beta 96.16
_cell_angle_gamma 90.00
_cell_formula_units_Z 8
_cell_length_a 12.6650(3)
_cell_length_b 20.5240(5)
_cell_length_c 19.9440(5)
_cell_measurement_temperature 293(2)
_cell_volume 5154.2(2)
_computing_structure_refinement 'SHELXL-97 (Sheldrick, 1997)'
_computing_structure_solution 'SHELXS-97 (Sheldrick, 1990)'
_diffrn_ambient_temperature 293(2)
_diffrn_measured_fraction_theta_full 0.985
_diffrn_measured_fraction_theta_max 0.985
_diffrn_measurement_device_type 'Kappa CCD'
_diffrn_measurement_method Collect
_diffrn_radiation_monochromator graphite
_diffrn_radiation_source 'fine-focus sealed tube'
_diffrn_radiation_type MoK\a
_diffrn_radiation_wavelength 0.71073
_diffrn_reflns_av_R_equivalents 0.0000
_diffrn_reflns_av_sigmaI/netI 0.1942
_diffrn_reflns_limit_h_max 11
_diffrn_reflns_limit_h_min 0
_diffrn_reflns_limit_k_max 18
_diffrn_reflns_limit_k_min 0
_diffrn_reflns_limit_l_max 18
_diffrn_reflns_limit_l_min -18
_diffrn_reflns_number 4005
_diffrn_reflns_theta_full 18.85
_diffrn_reflns_theta_max 18.85
_diffrn_reflns_theta_min 2.01
_exptl_absorpt_coefficient_mu 2.6
_exptl_absorpt_correction_type none
_exptl_crystal_colour colorless
_exptl_crystal_density_diffrn 1.298
_exptl_crystal_density_meas ?
_exptl_crystal_density_method .
_exptl_crystal_description needles
_exptl_crystal_F_000 2072
_exptl_crystal_size_max 0.6
_exptl_crystal_size_mid 0.2
_exptl_crystal_size_min 0.1
_refine_diff_density_max 0.399
_refine_diff_density_min -0.570
_refine_diff_density_rms 0.103
_refine_ls_extinction_method none
_refine_ls_goodness_of_fit_ref 0.937
_refine_ls_hydrogen_treatment none
_refine_ls_matrix_type full
_refine_ls_number_parameters 505
_refine_ls_number_reflns 4005
_refine_ls_number_restraints 0
_refine_ls_restrained_S_all 0.937
_refine_ls_R_factor_all 0.1879
_refine_ls_R_factor_gt 0.0834
_refine_ls_shift/su_max 0.003
_refine_ls_shift/su_mean 0.000
_refine_ls_structure_factor_coef Fsqd
_refine_ls_weighting_details 'calc w=1/[\s^2^(Fo^2^)+(0.1132P)^2^+0.0000P] where P=(Fo^2^+2Fc^2^)/3'
_refine_ls_weighting_scheme calc
_refine_ls_wR_factor_gt 0.1834
_refine_ls_wR_factor_ref 0.2367
_reflns_number_gt 1806
_reflns_number_total 4005
_reflns_threshold_expression >2sigma(I)
_cod_data_source_file ja061559nsi20060517_051321.cif
_cod_data_source_block shelxl
_cod_original_sg_symbol_H-M P21/n
_cod_original_formula_sum 'C23  I1 O3 Si1'
_cod_database_code 4101504

loop_
_symmetry_equiv_pos_as_xyz
'x, y, z'
'-x+1/2, y+1/2, -z+1/2'
'-x, -y, -z'
'x-1/2, -y-1/2, z-1/2'

loop_
_atom_site_label
_atom_site_type_symbol
_atom_site_fract_x
_atom_site_fract_y
_atom_site_fract_z
_atom_site_U_iso_or_equiv
_atom_site_adp_type
_atom_site_occupancy
_atom_site_symmetry_multiplicity
_atom_site_calc_flag
I001 I 0.90279(11) 0.88510(9) 0.15060(8) 0.1070(8) Uani 1 1 d
C019 C 1.0580(13) 0.8510(10) 0.1831(10) 0.073(7) Uani 1 1 d
C024 C 1.1254(15) 0.8373(10) 0.1396(11) 0.075(7) Uani 1 1 d
Q61 C 1.1100(16) 0.8419(14) 0.0628(10) 0.120(10) Uani 1 1 d
C020 C 1.2355(15) 0.8185(10) 0.1746(9) 0.068(6) Uani 1 1 d
Q6 C 1.2781(14) 0.7569(12) 0.1444(9) 0.066(6) Uani 1 1 d
C011 O 1.2079(9) 0.7015(8) 0.1537(6) 0.077(4) Uani 1 1 d
C065 C 1.2583(17) 0.6488(12) 0.1911(12) 0.085(7) Uani 1 1 d
C041 C 1.3789(14) 0.6625(12) 0.1859(10) 0.068(6) Uani 1 1 d
C040 C 1.3886(17) 0.7379(12) 0.1794(10) 0.076(6) Uani 1 1 d
C034 C 1.4751(15) 0.7453(14) 0.1317(9) 0.068(7) Uani 1 1 d
C025 C 1.4819(14) 0.6830(12) 0.0879(10) 0.077(7) Uani 1 1 d
C035 C 1.4038(16) 0.6346(11) 0.1162(10) 0.084(7) Uani 1 1 d
C033 C 1.5347(16) 0.7994(17) 0.1296(12) 0.098(9) Uani 1 1 d
C039 C 1.6159(15) 0.8031(12) 0.0782(12) 0.115(9) Uani 1 1 d
C046 C 1.5250(18) 0.8579(12) 0.1755(13) 0.103(8) Uani 1 1 d
C009 O 1.2355(8) 0.6624(6) 0.2594(7) 0.074(4) Uani 1 1 d
C007 O 1.4362(8) 0.6488(7) 0.3052(7) 0.087(4) Uani 1 1 d
C027 C 1.4580(16) 0.6266(10) 0.2366(9) 0.078(7) Uani 1 1 d
Si03 Si 1.3145(4) 0.6472(3) 0.3292(3) 0.076(2) Uani 1 1 d
C038 C 1.2810(17) 0.5602(12) 0.3571(13) 0.102(8) Uani 1 1 d
C021 C 1.178(2) 0.5593(14) 0.3948(15) 0.164(13) Uani 1 1 d
C029 C 1.374(2) 0.5367(13) 0.4125(12) 0.144(11) Uani 1 1 d
C045 C 1.267(3) 0.5161(16) 0.2935(15) 0.203(17) Uani 1 1 d
C047 C 1.3041(17) 0.7167(12) 0.3898(9) 0.084(7) Uani 1 1 d
C042 C 1.3542(18) 0.7821(14) 0.3643(12) 0.119(9) Uani 1 1 d
C049 C 1.357(2) 0.6983(13) 0.4596(10) 0.136(10) Uani 1 1 d
C052 C 1.1809(16) 0.7297(12) 0.3961(12) 0.122(9) Uani 1 1 d
I002 I 0.40701(12) 0.42396(10) 0.12464(9) 0.1200(9) Uani 1 1 d
C044 C 0.5575(14) 0.4571(11) 0.1635(12) 0.092(8) Uani 1 1 d
C062 C 0.6324(19) 0.4644(11) 0.1244(12) 0.088(7) Uani 1 1 d
Q9 C 0.6303(16) 0.4505(14) 0.0473(12) 0.123(10) Uani 1 1 d
C015 C 0.7452(16) 0.4820(11) 0.1580(10) 0.084(7) Uani 1 1 d
C012 C 0.7812(14) 0.5478(12) 0.1320(10) 0.070(6) Uani 1 1 d
C005 O 0.7085(10) 0.5992(8) 0.1504(7) 0.082(4) Uani 1 1 d
C028 C 0.7595(16) 0.6473(11) 0.1925(11) 0.067(6) Uani 1 1 d
C016 C 0.8795(14) 0.6428(12) 0.1796(10) 0.066(6) Uani 1 1 d
C031 C 0.8912(16) 0.5686(11) 0.1689(9) 0.075(6) Uani 1 1 d
C023 C 0.9808(16) 0.5655(15) 0.1195(10) 0.080(8) Uani 1 1 d
C043 C 0.9786(16) 0.6316(12) 0.0803(11) 0.086(7) Uani 1 1 d
C037 C 0.8939(15) 0.6770(11) 0.1123(10) 0.080(7) Uani 1 1 d
C053 C 1.0428(16) 0.5119(17) 0.1156(13) 0.107(11) Uani 1 1 d
C054 C 1.1228(15) 0.5199(14) 0.0613(12) 0.126(10) Uani 1 1 d
O060 C 1.044(2) 0.4508(15) 0.1578(15) 0.126(11) Uani 1 1 d
C006 O 0.7379(8) 0.6338(7) 0.2593(7) 0.079(4) Uani 1 1 d
C008 O 0.9378(8) 0.6523(6) 0.3011(7) 0.076(4) Uani 1 1 d
C017 C 0.9588(16) 0.6747(11) 0.2338(10) 0.084(7) Uani 1 1 d
Si04 Si 0.8172(4) 0.6517(3) 0.3270(3) 0.0724(19) Uani 1 1 d
C026 C 0.7796(16) 0.7345(11) 0.3547(11) 0.080(7) Uani 1 1 d
C022 C 0.876(2) 0.7680(16) 0.4014(18) 0.219(18) Uani 1 1 d
C050 C 0.678(2) 0.7407(12) 0.3901(14) 0.153(12) Uani 1 1 d
C058 C 0.762(3) 0.7840(13) 0.2948(14) 0.191(16) Uani 1 1 d
Q1 C 0.6910(15) 0.5688(12) 0.4043(10) 0.105(9) Uani 1 1 d
Q2 C 0.803(2) 0.5835(12) 0.3892(10) 0.100(8) Uani 1 1 d
Q3 C 0.8488(18) 0.5177(13) 0.3581(11) 0.113(8) Uani 1 1 d
Q4 C 0.8771(17) 0.5961(13) 0.4592(10) 0.118(9) Uani 1 1 d

loop_
_atom_site_aniso_label
_atom_site_aniso_U_11
_atom_site_aniso_U_22
_atom_site_aniso_U_33
_atom_site_aniso_U_23
_atom_site_aniso_U_13
_atom_site_aniso_U_12
I001 0.0793(11) 0.1090(17) 0.1310(15) -0.0071(11) 0.0030(9) 0.0172(10)
C019 0.038(12) 0.078(19) 0.100(17) -0.001(13) -0.005(11) 0.016(11)
C024 0.049(14) 0.072(19) 0.10(2) 0.004(14) 0.003(14) 0.004(12)
Q61 0.119(18) 0.19(3) 0.047(15) 0.035(16) -0.002(13) 0.062(18)
C020 0.077(15) 0.046(18) 0.076(15) -0.015(12) -0.011(11) 0.016(13)
Q6 0.036(13) 0.06(2) 0.098(16) 0.015(14) -0.017(11) 0.004(13)
C011 0.066(9) 0.079(13) 0.081(10) 0.002(9) -0.013(8) -0.014(10)
C065 0.091(19) 0.09(2) 0.072(18) 0.028(15) 0.006(14) 0.029(16)
C041 0.057(15) 0.09(2) 0.055(15) -0.012(14) 0.001(11) -0.002(13)
C040 0.094(19) 0.05(2) 0.084(16) 0.006(13) -0.007(14) 0.008(14)
C034 0.045(14) 0.11(3) 0.043(14) 0.028(16) -0.007(11) -0.003(15)
C025 0.077(15) 0.07(2) 0.082(16) -0.013(16) 0.013(12) 0.017(14)
C035 0.104(17) 0.09(2) 0.067(15) -0.005(14) 0.027(13) -0.023(14)
C033 0.053(15) 0.13(3) 0.11(2) 0.06(2) 0.028(14) -0.011(18)
C039 0.078(15) 0.11(2) 0.17(2) 0.023(18) 0.052(15) -0.026(15)
C046 0.109(19) 0.05(2) 0.15(2) -0.003(17) 0.011(15) 0.000(15)
C009 0.050(8) 0.074(12) 0.096(11) 0.012(9) 0.003(8) -0.012(7)
C007 0.060(9) 0.100(13) 0.096(11) 0.020(9) -0.007(8) 0.002(8)
C027 0.103(15) 0.10(2) 0.029(12) 0.009(13) 0.004(12) 0.025(14)
Si03 0.069(4) 0.074(6) 0.082(5) 0.007(4) -0.004(4) 0.007(4)
C038 0.100(18) 0.07(2) 0.14(2) 0.055(18) 0.029(16) 0.008(15)
C021 0.13(2) 0.13(3) 0.25(3) 0.08(2) 0.10(2) 0.017(19)
C029 0.15(2) 0.12(3) 0.14(2) 0.053(19) -0.057(18) 0.01(2)
C045 0.35(5) 0.12(3) 0.14(3) -0.06(2) 0.05(3) -0.09(3)
C047 0.114(18) 0.09(2) 0.044(15) -0.025(14) 0.002(12) 0.020(16)
C042 0.14(2) 0.09(3) 0.12(2) 0.013(17) -0.004(15) -0.031(18)
C049 0.22(3) 0.13(3) 0.044(15) 0.006(15) -0.025(16) 0.03(2)
C052 0.080(17) 0.11(2) 0.18(2) -0.010(18) 0.029(15) 0.021(15)
I002 0.0863(12) 0.1118(19) 0.1582(17) 0.0177(13) -0.0041(10) -0.0182(11)
C044 0.030(12) 0.11(2) 0.13(2) -0.009(16) 0.000(12) -0.033(13)
C062 0.10(2) 0.07(2) 0.10(2) 0.002(15) -0.014(16) 0.011(16)
Q9 0.098(17) 0.18(3) 0.087(19) -0.001(18) 0.001(14) -0.047(17)
C015 0.096(17) 0.054(19) 0.099(17) 0.000(14) 0.004(13) -0.057(14)
C012 0.036(12) 0.06(2) 0.106(17) -0.026(14) -0.022(11) 0.002(13)
C005 0.077(10) 0.084(14) 0.079(11) -0.005(9) -0.013(8) 0.005(10)
C028 0.085(17) 0.055(18) 0.058(16) -0.024(14) -0.005(13) 0.002(13)
C016 0.064(15) 0.07(2) 0.069(17) -0.001(14) 0.020(12) 0.000(12)
C031 0.103(18) 0.033(18) 0.084(16) -0.017(13) -0.010(14) -0.003(14)
C023 0.053(14) 0.12(3) 0.074(17) -0.047(17) 0.031(12) -0.017(16)
C043 0.090(17) 0.07(2) 0.099(18) 0.010(16) 0.010(13) -0.026(14)
C037 0.105(17) 0.069(19) 0.071(16) 0.001(14) 0.025(13) 0.004(14)
C053 0.031(14) 0.15(3) 0.14(2) -0.10(2) -0.001(15) 0.011(18)
C054 0.067(15) 0.17(3) 0.14(2) -0.045(19) 0.029(15) 0.019(16)
O060 0.12(2) 0.08(3) 0.17(3) 0.00(2) -0.004(17) 0.009(19)
C006 0.058(8) 0.106(14) 0.073(10) -0.015(9) 0.003(8) -0.012(8)
C008 0.049(8) 0.074(12) 0.100(11) -0.017(9) -0.012(7) -0.004(7)
C017 0.105(16) 0.11(2) 0.033(13) 0.002(13) 0.006(12) -0.032(15)
Si04 0.061(4) 0.072(6) 0.083(5) -0.003(4) 0.002(3) -0.004(3)
C026 0.085(16) 0.047(18) 0.108(18) -0.025(15) 0.006(13) 0.012(13)
C022 0.14(3) 0.13(3) 0.35(4) -0.13(3) -0.10(3) 0.03(2)
C050 0.18(3) 0.07(2) 0.24(3) -0.04(2) 0.14(2) -0.003(18)
C058 0.38(5) 0.04(2) 0.15(3) 0.024(19) 0.03(3) 0.10(3)
Q1 0.072(15) 0.13(2) 0.120(19) 0.017(16) 0.056(14) -0.007(15)
Q2 0.16(2) 0.08(2) 0.057(16) 0.021(14) -0.005(15) -0.002(18)
Q3 0.14(2) 0.09(2) 0.115(19) 0.010(17) 0.001(15) 0.031(17)
Q4 0.118(18) 0.17(3) 0.055(15) -0.006(15) -0.027(13) -0.018(17)

loop_
_atom_type_symbol
_atom_type_description
_atom_type_scat_dispersion_real
_atom_type_scat_dispersion_imag
_atom_type_scat_source
C C 0.0033 0.0016 'International Tables Vol C Tables 4.2.6.8 and 6.1.1.4'
O O 0.0106 0.0060 'International Tables Vol C Tables 4.2.6.8 and 6.1.1.4'
H H 0.0000 0.0000 'International Tables Vol C Tables 4.2.6.8 and 6.1.1.4'
I I -0.4742 1.8119 'International Tables Vol C Tables 4.2.6.8 and 6.1.1.4'
Si Si 0.0817 0.0704 'International Tables Vol C Tables 4.2.6.8 and 6.1.1.4'

loop_
_geom_angle_atom_site_label_1
_geom_angle_atom_site_label_2
_geom_angle_atom_site_label_3
_geom_angle
C024 C019 I001 121.1(15)
C019 C024 C020 112.1(19)
C019 C024 Q61 128.9(19)
C020 C024 Q61 118.9(17)
Q6 C020 C024 111.7(15)
C020 Q6 C011 110.4(15)
C020 Q6 C040 111.9(17)
C011 Q6 C040 106.2(16)
C065 C011 Q6 114.3(14)
C011 C065 C009 102.8(17)
C011 C065 C041 102.3(17)
C009 C065 C041 108.7(16)
C027 C041 C040 118.7(17)
C027 C041 C065 116.2(19)
C040 C041 C065 105.7(18)
C027 C041 C035 103.3(16)
C040 C041 C035 105.3(16)
C065 C041 C035 106.5(16)
C041 C040 Q6 102.3(17)
C041 C040 C034 102.5(18)
Q6 C040 C034 111.6(16)
C033 C034 C025 127(2)
C033 C034 C040 123(2)
C025 C034 C040 111(2)
C034 C025 C035 104.2(17)
C025 C035 C041 106.6(17)
C034 C033 C046 123(2)
C034 C033 C039 119(3)
C046 C033 C039 118(2)
C065 C009 Si03 126.2(12)
C027 C007 Si03 121.7(11)
C007 C027 C041 106.6(15)
C007 Si03 C009 104.5(7)
C007 Si03 C047 107.5(9)
C009 Si03 C047 108.6(9)
C007 Si03 C038 109.9(9)
C009 Si03 C038 106.5(9)
C047 Si03 C038 118.9(11)
C045 C038 C021 111(2)
C045 C038 C029 113(2)
C021 C038 C029 105(2)
C045 C038 Si03 108.3(17)
C021 C038 Si03 111.5(17)
C029 C038 Si03 107.9(16)
C049 C047 C052 108.0(18)
C049 C047 C042 110.4(19)
C052 C047 C042 108.0(19)
C049 C047 Si03 110.1(16)
C052 C047 Si03 108.2(15)
C042 C047 Si03 112.1(15)
C062 C044 I002 120.6(18)
C044 C062 C015 118(2)
C044 C062 Q9 129(2)
C015 C062 Q9 112.6(19)
C012 C015 C062 110.7(17)
C005 C012 C015 109.3(16)
C005 C012 C031 103.6(15)
C015 C012 C031 111.3(17)
C028 C005 C012 113.1(14)
C005 C028 C006 107.6(17)
C005 C028 C016 104.6(16)
C006 C028 C016 115.4(16)
C017 C016 C031 116.8(17)
C017 C016 C037 106.7(17)
C031 C016 C037 107.9(16)
C017 C016 C028 115.4(17)
C031 C016 C028 100.9(16)
C037 C016 C028 108.7(17)
C012 C031 C016 103.9(16)
C012 C031 C023 111.0(15)
C016 C031 C023 102.1(17)
C053 C023 C043 131(2)
C053 C023 C031 122(2)
C043 C023 C031 108(2)
C023 C043 C037 106.3(17)
C016 C037 C043 103.2(16)
C023 C053 O060 128(2)
C023 C053 C054 112(3)
O060 C053 C054 120(2)
C028 C006 Si04 124.7(12)
C017 C008 Si04 123.3(11)
C008 C017 C016 109.8(15)
C006 Si04 C008 104.3(7)
C006 Si04 C026 107.1(8)
C008 Si04 C026 110.9(9)
C006 Si04 Q2 106.4(9)
C008 Si04 Q2 111.5(10)
C026 Si04 Q2 115.7(11)
C058 C026 C050 104(2)
C058 C026 C022 102(2)
C050 C026 C022 109(2)
C058 C026 Si04 112.7(15)
C050 C026 Si04 117.6(16)
C022 C026 Si04 110.9(15)
Q1 Q2 Q3 107(2)
Q1 Q2 Q4 109.4(18)
Q3 Q2 Q4 105.3(19)
Q1 Q2 Si04 116.0(17)
Q3 Q2 Si04 107.5(15)
Q4 Q2 Si04 111.0(16)

loop_
_geom_bond_atom_site_label_1
_geom_bond_atom_site_label_2
_geom_bond_distance
I001 C019 2.122(17)
C019 C024 1.31(2)
C024 C020 1.54(2)
C024 Q61 1.53(2)
C020 Q6 1.52(2)
Q6 C011 1.47(2)
Q6 C040 1.55(2)
C011 C065 1.43(2)
C065 C009 1.45(2)
C065 C041 1.57(2)
C041 C027 1.53(2)
C041 C040 1.56(3)
C041 C035 1.57(2)
C040 C034 1.53(2)
C034 C033 1.35(3)
C034 C025 1.56(3)
C025 C035 1.55(3)
C033 C046 1.52(3)
C033 C039 1.53(3)
C009 Si03 1.654(13)
C007 C027 1.494(19)
C007 Si03 1.663(12)
Si03 C047 1.88(2)
Si03 C038 1.93(2)
C038 C045 1.55(3)
C038 C021 1.57(3)
C038 C029 1.60(3)
C047 C049 1.53(2)
C047 C052 1.60(2)
C047 C042 1.59(3)
I002 C044 2.093(17)
C044 C062 1.30(2)
C062 C015 1.55(3)
C062 Q9 1.56(3)
C015 C012 1.53(2)
C012 C005 1.47(2)
C012 C031 1.56(2)
C005 C028 1.41(2)
C028 C006 1.42(2)
C028 C016 1.57(2)
C016 C017 1.54(2)
C016 C031 1.55(2)
C016 C037 1.54(2)
C031 C023 1.58(2)
C023 C053 1.36(3)
C023 C043 1.57(3)
C043 C037 1.61(3)
C053 O060 1.51(3)
C053 C054 1.57(3)
C006 Si04 1.636(13)
C008 C017 1.470(18)
C008 Si04 1.664(12)
Si04 C026 1.87(2)
Si04 Q2 1.89(2)
C026 C058 1.57(3)
C026 C050 1.54(3)
C026 C022 1.61(3)
Q1 Q2 1.51(3)
Q2 Q3 1.62(3)
Q2 Q4 1.62(3)
